data_2212701
loop_
_publ_author_name
'Cheng, Yu'
'An, Lin-Kun'
'Gu, Lian-Quan'
'Ng, Seik Weng'

_publ_section_title
;
 6,6,7,7-Tetrachloro-5,6,7,8-tetrahydroquinoline-5,8-dione
;
_journal_coeditor_code SJ2223
_journal_issue 3
_journal_name_full 'Acta Crystallographica Section E'
_journal_page_first o1365
_journal_page_last o1366
_journal_paper_doi 10.1107/S1600536807007398
_journal_volume 63
_journal_year 2007
_chemical_formula_iupac 'C9 H3 Cl4 N O2'
_chemical_formula_moiety 'C9 H3 Cl4 N O2'
_chemical_formula_sum 'C9 H3 Cl4 N O2'
_chemical_formula_weight 298.92
_chemical_name_systematic
;
6,6,7,7-Tetrachloro-5,6,7,8-tetrahydroquinoline-5,8-dione
;
_space_group_IT_number 19
_symmetry_cell_setting orthorhombic
_symmetry_space_group_name_Hall 'P 2ac 2ab'
_symmetry_space_group_name_H-M 'P 21 21 21'
_atom_sites_solution_hydrogens geom
_atom_sites_solution_primary direct
_atom_sites_solution_secondary difmap
_audit_creation_method SHELXL-97
_cell_angle_alpha 90.00
_cell_angle_beta 90.00
_cell_angle_gamma 90.00
_cell_formula_units_Z 4
_cell_length_a 7.6115(4)
_cell_length_b 10.3015(6)
_cell_length_c 14.1723(8)
_cell_measurement_reflns_used 4235
_cell_measurement_temperature 295(2)
_cell_measurement_theta_max 27.1
_cell_measurement_theta_min 2.4
_cell_volume 1111.25(11)
_computing_cell_refinement 'SAINT (Bruker, 2001)'
_computing_data_collection 'SMART (Bruker, 2001)'
_computing_data_reduction SAINT
_computing_molecular_graphics 'X-SEED (Barbour, 2001)'
_computing_publication_material 'publCIF (Westrip, 2007)'
_computing_structure_refinement 'SHELXL97 (Sheldrick, 1997)'
_computing_structure_solution 'SHELXS97 (Sheldrick, 1997)'
_diffrn_ambient_temperature 295(2)
_diffrn_measured_fraction_theta_full 1.00
_diffrn_measured_fraction_theta_max 1.00
_diffrn_measurement_device_type 'Bruker SMART area-detector'
_diffrn_measurement_method '\f and \w'
_diffrn_radiation_monochromator graphite
_diffrn_radiation_source 'fine-focus sealed tube'
_diffrn_radiation_type MoK\a
_diffrn_radiation_wavelength 0.71073
_diffrn_reflns_av_R_equivalents 0.0283
_diffrn_reflns_av_sigmaI/netI 0.0338
_diffrn_reflns_limit_h_max 9
_diffrn_reflns_limit_h_min -8
_diffrn_reflns_limit_k_max 13
_diffrn_reflns_limit_k_min -11
_diffrn_reflns_limit_l_max 18
_diffrn_reflns_limit_l_min -16
_diffrn_reflns_number 6576
_diffrn_reflns_theta_full 27.1
_diffrn_reflns_theta_max 27.05
_diffrn_reflns_theta_min 2.44
_diffrn_standards_number 0
_exptl_absorpt_coefficient_mu 1.045
_exptl_absorpt_correction_type none
_exptl_crystal_colour Yellow
_exptl_crystal_density_diffrn 1.787
_exptl_crystal_density_method 'not measured'
_exptl_crystal_description 'Irregular block'
_exptl_crystal_F_000 592
_exptl_crystal_size_max 0.48
_exptl_crystal_size_mid 0.46
_exptl_crystal_size_min 0.36
_refine_diff_density_max 0.62
_refine_diff_density_min -0.36
_refine_ls_abs_structure_details 'Flack (1983), 1012 Friedel pairs'
_refine_ls_abs_structure_Flack 0.10(10)
_refine_ls_extinction_method none
_refine_ls_goodness_of_fit_ref 1.07
_refine_ls_hydrogen_treatment constr
_refine_ls_matrix_type full
_refine_ls_number_parameters 145
_refine_ls_number_reflns 2436
_refine_ls_number_restraints 0
_refine_ls_restrained_S_all 1.07
_refine_ls_R_factor_all 0.052
_refine_ls_R_factor_gt 0.047
_refine_ls_shift/su_max 0.001
_refine_ls_shift/su_mean 0.000
_refine_ls_structure_factor_coef Fsqd
_refine_ls_weighting_details 'calc w=1/[\s^2^(Fo^2^)+(0.0832P)^2^+0.5204P] where P=(Fo^2^+2Fc^2^)/3'
_refine_ls_weighting_scheme calc
_refine_ls_wR_factor_gt 0.134
_refine_ls_wR_factor_ref 0.139
_reflns_number_gt 2195
_reflns_number_total 2436
_reflns_threshold_expression I>2\s(I)
_cod_data_source_file sj2223.cif
_cod_data_source_block I
_cod_original_cell_volume 1111.30(10)
_cod_database_code 2212701
_cod_database_fobs_code 2212701

loop_
_symmetry_equiv_pos_as_xyz
'x, y, z'
'-x+1/2, -y, z+1/2'
'x+1/2, -y+1/2, -z'
'-x, y+1/2, -z+1/2'

loop_
_atom_site_type_symbol
_atom_site_label
_atom_site_fract_x
_atom_site_fract_y
_atom_site_fract_z
_atom_site_U_iso_or_equiv
_atom_site_adp_type
_atom_site_calc_flag
_atom_site_refinement_flags
_atom_site_occupancy
Cl Cl1 0.6837(2) 1.07380(10) 0.29450(10) 0.0731(4) Uani d . 1
Cl Cl2 0.5294(2) 0.8383(2) 0.37392(8) 0.0771(4) Uani d . 1
Cl Cl3 0.8557(2) 0.96580(10) 0.48699(7) 0.0650(3) Uani d . 1
Cl Cl4 0.9238(2) 0.72090(10) 0.38760(7) 0.0788(4) Uani d . 1
O O1 0.6123(3) 0.7922(4) 0.1804(2) 0.0632(9) Uani d . 1
O O2 1.1445(4) 1.0148(4) 0.3620(2) 0.0737(10) Uani d . 1
N N1 0.9195(4) 0.8203(3) 0.0822(2) 0.0445(7) Uani d . 1
C C1 1.0745(6) 0.8354(4) 0.0395(3) 0.0494(9) Uani d . 1
H H1 1.0838 0.8092 -0.0232 0.059 Uiso calc R 1
C C2 1.2200(5) 0.8864(4) 0.0814(3) 0.0518(9) Uani d . 1
H H2 1.3244 0.8948 0.0479 0.062 Uiso calc R 1
C C3 1.2102(5) 0.9254(4) 0.1741(3) 0.0505(9) Uani d . 1
H H3 1.3069 0.9619 0.2042 0.061 Uiso calc R 1
C C4 1.0522(5) 0.9088(3) 0.2218(2) 0.0374(7) Uani d . 1
C C5 1.0388(5) 0.9500(4) 0.3227(3) 0.0474(8) Uani d . 1
C C6 0.8792(6) 0.8921(4) 0.3759(3) 0.0516(9) Uani d . 1
C C7 0.7150(5) 0.9025(4) 0.3170(3) 0.0489(9) Uani d . 1
C C8 0.7356(5) 0.8397(4) 0.2182(2) 0.0420(8) Uani d . 1
C C9 0.9104(4) 0.8563(3) 0.1731(2) 0.0337(6) Uani d . 1

loop_
_atom_site_aniso_label
_atom_site_aniso_U_11
_atom_site_aniso_U_22
_atom_site_aniso_U_33
_atom_site_aniso_U_12
_atom_site_aniso_U_13
_atom_site_aniso_U_23
Cl1 0.0840(8) 0.0591(6) 0.0762(7) 0.0339(6) 0.0152(6) 0.0031(5)
Cl2 0.0641(7) 0.1226(11) 0.0446(6) -0.0355(7) 0.0198(5) -0.0101(6)
Cl3 0.0719(7) 0.0856(7) 0.0376(5) -0.0054(6) 0.0051(5) -0.0271(5)
Cl4 0.1440(10) 0.0507(5) 0.0421(5) 0.0215(7) -0.0030(7) 0.0096(4)
O1 0.043(2) 0.103(2) 0.043(2) -0.019(2) -0.0010(10) -0.017(2)
O2 0.055(2) 0.098(2) 0.069(2) -0.020(2) -0.002(2) -0.047(2)
N1 0.049(2) 0.059(2) 0.0260(10) 0.0020(10) 0.0000(10) 0.0000(10)
C1 0.058(2) 0.061(2) 0.029(2) 0.010(2) 0.009(2) 0.002(2)
C2 0.044(2) 0.064(2) 0.048(2) 0.000(2) 0.013(2) 0.000(2)
C3 0.034(2) 0.061(2) 0.057(2) -0.005(2) 0.006(2) -0.006(2)
C4 0.037(2) 0.037(2) 0.038(2) 0.0060(10) 0.0030(10) -0.0030(10)
C5 0.040(2) 0.057(2) 0.045(2) 0.000(2) -0.003(2) -0.015(2)
C6 0.062(2) 0.058(2) 0.035(2) -0.003(2) 0.001(2) -0.011(2)
C7 0.043(2) 0.066(2) 0.038(2) -0.004(2) 0.010(2) -0.005(2)
C8 0.045(2) 0.052(2) 0.029(2) -0.008(2) 0.0000(10) -0.003(2)
C9 0.038(2) 0.0340(10) 0.0290(10) 0.0020(10) -0.0030(10) 0.0010(10)

loop_
_atom_type_symbol
_atom_type_description
_atom_type_scat_dispersion_real
_atom_type_scat_dispersion_imag
_atom_type_scat_source
C C 0.0033 0.0016 'International Tables Vol C Tables 4.2.6.8 and 6.1.1.4'
H H 0.0000 0.0000 'International Tables Vol C Tables 4.2.6.8 and 6.1.1.4'
N N 0.0061 0.0033 'International Tables Vol C Tables 4.2.6.8 and 6.1.1.4'
O O 0.0106 0.0060 'International Tables Vol C Tables 4.2.6.8 and 6.1.1.4'
Cl Cl 0.1484 0.1585 'International Tables Vol C Tables 4.2.6.8 and 6.1.1.4'

loop_
_geom_angle_atom_site_label_1
_geom_angle_atom_site_label_2
_geom_angle_atom_site_label_3
_geom_angle
C1 N1 C9 116.6(3)
N1 C1 C2 124.4(3)
C1 C2 C3 119.0(4)
C2 C3 C4 118.4(4)
C3 C4 C9 118.5(3)
C3 C4 C5 119.3(3)
C9 C4 C5 122.2(3)
O2 C5 C4 124.3(4)
O2 C5 C6 121.4(4)
C4 C5 C6 114.2(3)
C7 C6 C5 110.7(3)
C7 C6 Cl3 112.4(3)
C5 C6 Cl3 110.5(3)
C7 C6 Cl4 106.1(3)
C5 C6 Cl4 105.9(3)
Cl3 C6 Cl4 111.0(2)
C6 C7 C8 112.7(3)
C6 C7 Cl2 112.7(3)
C8 C7 Cl2 109.8(3)
C6 C7 Cl1 106.1(3)
C8 C7 Cl1 105.1(3)
Cl2 C7 Cl1 110.0(2)
O1 C8 C9 124.1(3)
O1 C8 C7 120.1(3)
C9 C8 C7 115.5(3)
N1 C9 C4 123.0(3)
N1 C9 C8 115.3(3)
C4 C9 C8 121.7(3)
N1 C1 H1 117.8
C2 C1 H1 117.8
C1 C2 H2 120.5
C3 C2 H2 120.5
C2 C3 H3 120.8
C4 C3 H3 120.8

loop_
_geom_bond_atom_site_label_1
_geom_bond_atom_site_label_2
_geom_bond_distance
Cl1 C7 1.809(4)
Cl2 C7 1.756(4)
Cl3 C6 1.757(4)
Cl4 C6 1.804(4)
O1 C8 1.186(4)
O2 C5 1.185(5)
N1 C1 1.335(5)
N1 C9 1.343(4)
C1 C2 1.363(6)
C2 C3 1.376(6)
C3 C4 1.390(5)
C4 C9 1.391(5)
C4 C5 1.494(5)
C5 C6 1.550(6)
C6 C7 1.506(6)
C7 C8 1.551(5)
C8 C9 1.487(5)
C1 H1 0.93
C2 H2 0.93
C3 H3 0.93

loop_
_geom_torsion_atom_site_label_1
_geom_torsion_atom_site_label_2
_geom_torsion_atom_site_label_3
_geom_torsion_atom_site_label_4
_geom_torsion
C9 N1 C1 C2 -1.3(6)
N1 C1 C2 C3 0.3(7)
C1 C2 C3 C4 1.1(6)
C2 C3 C4 C9 -1.4(6)
C2 C3 C4 C5 179.8(4)
C3 C4 C5 O2 12.4(6)
C9 C4 C5 O2 -166.3(4)
C3 C4 C5 C6 -163.3(3)
C9 C4 C5 C6 18.0(5)
O2 C5 C6 C7 138.6(4)
C4 C5 C6 C7 -45.5(4)
O2 C5 C6 Cl3 13.4(5)
C4 C5 C6 Cl3 -170.7(3)
O2 C5 C6 Cl4 -106.9(4)
C4 C5 C6 Cl4 69.0(4)
C5 C6 C7 C8 55.0(4)
Cl3 C6 C7 C8 179.1(3)
Cl4 C6 C7 C8 -59.4(4)
C5 C6 C7 Cl2 180.0(3)
Cl3 C6 C7 Cl2 -55.9(4)
Cl4 C6 C7 Cl2 65.6(3)
C5 C6 C7 Cl1 -59.5(3)
Cl3 C6 C7 Cl1 64.5(3)
Cl4 C6 C7 Cl1 -173.9(2)
C6 C7 C8 O1 148.9(4)
Cl2 C7 C8 O1 22.4(5)
Cl1 C7 C8 O1 -96.0(4)
C6 C7 C8 C9 -37.2(5)
Cl2 C7 C8 C9 -163.8(3)
Cl1 C7 C8 C9 77.8(3)
C1 N1 C9 C4 0.9(5)
C1 N1 C9 C8 179.4(3)
C3 C4 C9 N1 0.4(5)
C5 C4 C9 N1 179.2(3)
C3 C4 C9 C8 -177.9(3)
C5 C4 C9 C8 0.8(5)
O1 C8 C9 N1 3.7(6)
C7 C8 C9 N1 -169.9(3)
O1 C8 C9 C4 -177.9(4)
C7 C8 C9 C4 8.6(5)

loop_
_cod_related_entry_id
_cod_related_entry_database
_cod_related_entry_code
1 ChemSpider 21125134
